data_5000099
loop_
_publ_author_name
'Hazen, R M'

_publ_section_title
;
High-pressure crystal chemistry of chrysoberyl, Al2 Be O4: insights on
the origin of olivine elastic anisotropy
;
_journal_name_full 'Physics and Chemistry of Minerals (Germany)'
_journal_page_first 13
_journal_page_last 20
_journal_paper_doi 10.1007/BF00311143
_journal_volume 14
_journal_year 1987
_chemical_formula_structural 'Al2 Be O4'
_chemical_formula_sum 'Al2 Be O4'
_chemical_name_mineral Chrysoberyl
_chemical_name_systematic 'Dialuminium beryllate'
_space_group_IT_number 62
_symmetry_cell_setting orthorhombic
_symmetry_Int_Tables_number 62
_symmetry_space_group_name_Hall '-P 2c 2ab'
_symmetry_space_group_name_H-M 'P b n m'
_cell_angle_alpha 90
_cell_angle_beta 90
_cell_angle_gamma 90
_cell_formula_units_Z 4
_cell_length_a 4.398(1)
_cell_length_b 9.329(3)
_cell_length_c 5.436(1)
_cell_volume 223.0
_database_code_amcsd 0007433
_diffrn_ambient_pressure 6.25e+06
_exptl_crystal_density_diffrn 3.781
_refine_ls_R_factor_all 0.038
_cod_database_code 5000099

loop_
_space_group_symop_operation_xyz
x,y,z
1/2-x,1/2+y,1/2-z
-x,-y,1/2+z
1/2+x,1/2-y,-z
-x,-y,-z
1/2+x,1/2-y,1/2+z
x,y,1/2-z
1/2-x,1/2+y,z

loop_
_atom_site_label
_atom_site_type_symbol
_atom_site_symmetry_multiplicity
_atom_site_Wyckoff_symbol
_atom_site_fract_x
_atom_site_fract_y
_atom_site_fract_z
_atom_site_occupancy
_atom_site_attached_hydrogens
_atom_site_calc_flag
Al1 Al3+ 4 a 0. 0. 0. 1. 0 d
Al2 Al3+ 4 c 0.9937(3) 0.2731(2) 0.25 1. 0 d
Be1 Be2+ 4 c 0.4333(16) 0.0902(12) 0.25 1. 0 d
O1 O2- 4 c 0.7896(10) 0.0886(6) 0.25 1. 0 d
O2 O2- 4 c 0.2454(9) 0.4328(6) 0.25 1. 0 d
O3 O2- 8 d 0.2534(6) 0.1623(5) 0.0154(4) 1. 0 d

loop_
_atom_type_symbol
_atom_type_oxidation_number
Al3+ 3.000
Be2+ 2.000
O2- -2.000

loop_
_cod_related_entry_id
_cod_related_entry_database
_cod_related_entry_code
1 AMCSD 0007433
